data_7033318
loop_
_publ_author_name
'Galassi, Rossana'
'Oumarou, Camille Simon'
'Burini, Alfredo'
'Dolmella, Alessandro'
'Micozzi, Daniela'
'Vincenzetti, Silvia'
'Pucciarelli, Stefania'

_publ_section_title
;
 A study on the inhibition of dihydrofolate reductase (DHFR) from
 Escherichia coli by gold(i) phosphane compounds. X-ray crystal structures
 of (4,5-dichloro-1H-imidazolate-1-yl)-triphenylphosphane-gold(i) and
 (4,5-dicyano-1H-imidazolate-1-yl)-triphenylphosphane-gold(i).
;
_journal_issue 7
_journal_name_full 'Dalton transactions (Cambridge, England : 2003)'
_journal_page_first 3043
_journal_page_last 3056
_journal_paper_doi 10.1039/c4dt01542h
_journal_volume 44
_journal_year 2015
_chemical_formula_moiety 'C21 H16 Au Cl2 N2 P'
_chemical_formula_sum 'C21 H16 Au Cl2 N2 P'
_chemical_formula_weight 595.19
_chemical_name_systematic
;
 ? 
;
_space_group_crystal_system triclinic
_space_group_IT_number 2
_space_group_name_Hall '-P 1'
_space_group_name_H-M_alt 'P -1'
_symmetry_space_group_name_Hall '-P 1'
_symmetry_space_group_name_H-M 'P -1'
_atom_sites_solution_hydrogens geom
_atom_sites_solution_primary heavy
_atom_sites_solution_secondary difmap
_audit_creation_date 2012-07-06
_audit_creation_method
;
  Olex2 1.2
  (compiled 2012.05.09 svn.r2324, GUI svn.r4230)
;
_audit_update_record
;
2014-04-16 deposited with the CCDC.
2014-12-03 downloaded from the CCDC.
;
_cell_angle_alpha 111.2580(16)
_cell_angle_beta 99.3817(14)
_cell_angle_gamma 98.2152(15)
_cell_formula_units_Z 2
_cell_length_a 9.24804(17)
_cell_length_b 10.08252(18)
_cell_length_c 12.06452(19)
_cell_measurement_reflns_used 8307
_cell_measurement_temperature 295.9
_cell_measurement_theta_max 30.1941
_cell_measurement_theta_min 2.2172
_cell_volume 1009.10(3)
_computing_cell_refinement
;
CrysAlisPro, Agilent Technologies,
Version 1.171.35.11 (release 16-05-2011 CrysAlis171 .NET)
(compiled May 16 2011,17:55:39)
;
_computing_data_collection
;
CrysAlisPro, Agilent Technologies,
Version 1.171.35.11 (release 16-05-2011 CrysAlis171 .NET)
(compiled May 16 2011,17:55:39)
;
_computing_data_reduction
;
CrysAlisPro, Agilent Technologies,
Version 1.171.35.11 (release 16-05-2011 CrysAlis171 .NET)
(compiled May 16 2011,17:55:39)
;
_computing_molecular_graphics
;
O. V. Dolomanov, L. J. Bourhis, R. J. Gildea, J. A. K. Howard and H. Puschmann,
OLEX2: a complete structure solution, refinement and analysis program.
J. Appl. Cryst. (2009). 42, 339-341.
;
_computing_publication_material
;
O. V. Dolomanov, L. J. Bourhis, R. J. Gildea, J. A. K. Howard and H. Puschmann,
OLEX2: a complete structure solution, refinement and analysis program.
J. Appl. Cryst. (2009). 42, 339-341.
;
_computing_structure_refinement
;
SHELXL, G.M. Sheldrick, Acta Cryst.
(2008). A64, 112-122
;
_computing_structure_solution
;
SHELXS, G.M. Sheldrick, Acta Cryst.
(2008). A64, 112-122
;
_diffrn_ambient_temperature 295.9
_diffrn_detector_area_resol_mean 16.1274
_diffrn_measured_fraction_theta_full 0.996
_diffrn_measured_fraction_theta_max 0.906
_diffrn_measurement_details
;
  1 omega  -38.00   -3.00   0.5000    4.0000
omega____ theta____ kappa____ phi______ frames
    -      -24.6805  -77.0000  -60.0000 70

  2 omega  -17.00    8.00   0.5000    4.0000
omega____ theta____ kappa____ phi______ frames
    -      -24.6805  -77.0000   30.0000 50

  3 omega    8.00   39.00   0.5000    4.0000
omega____ theta____ kappa____ phi______ frames
    -      -24.6805 -131.0000   14.0000 62

  4 omega -106.00  -67.00   0.5000    4.0000
omega____ theta____ kappa____ phi______ frames
    -      -24.6805  179.0000   60.0000 78

  5 omega  -88.00  -56.00   0.5000    4.0000
omega____ theta____ kappa____ phi______ frames
    -      -24.6805  179.0000    0.0000 64

  6 omega  -86.00  -24.00   0.5000    4.0000
omega____ theta____ kappa____ phi______ frames
    -      -24.6805  -77.0000   30.0000 124

  7 omega   -7.00   87.00   0.5000    4.0000
omega____ theta____ kappa____ phi______ frames
    -       24.6805   38.0000  -30.0000 188

  8 omega  -49.00   48.00   0.5000    4.0000
omega____ theta____ kappa____ phi______ frames
    -       24.6805  -38.0000  150.0000 194

  9 omega   34.00   63.00   0.5000    4.0000
omega____ theta____ kappa____ phi______ frames
    -       24.6805  179.0000 -180.0000 58

 10 omega  -97.00  -63.00   0.5000    4.0000
omega____ theta____ kappa____ phi______ frames
    -      -24.6805  -77.0000  150.0000 68

 11 omega   21.00   58.00   0.5000    4.0000
omega____ theta____ kappa____ phi______ frames
    -       24.6805  -77.0000   60.0000 74

 12 omega  -37.00   17.00   0.5000    4.0000
omega____ theta____ kappa____ phi______ frames
    -       24.6805  -77.0000   60.0000 108

 13 omega  -37.00   27.00   0.5000    4.0000
omega____ theta____ kappa____ phi______ frames
    -       24.6805  -38.0000 -120.0000 128

 14 omega   -8.00   95.00   0.5000    4.0000
omega____ theta____ kappa____ phi______ frames
    -       24.6805   77.0000 -180.0000 206

 15 omega   11.00   87.00   0.5000    4.0000
omega____ theta____ kappa____ phi______ frames
    -       24.6805   77.0000   60.0000 152

 16 omega    1.00   87.00   0.5000    4.0000
omega____ theta____ kappa____ phi______ frames
    -       24.6805 -131.0000   14.0000 172
;
_diffrn_measurement_device_type 'Xcalibur, Eos, Gemini'
_diffrn_measurement_method '\w scans'
_diffrn_orient_matrix_UB_11 -0.0541090000
_diffrn_orient_matrix_UB_12 0.0309099000
_diffrn_orient_matrix_UB_13 -0.0251347000
_diffrn_orient_matrix_UB_21 0.0582128000
_diffrn_orient_matrix_UB_22 0.0562588000
_diffrn_orient_matrix_UB_23 0.0032057000
_diffrn_orient_matrix_UB_31 0.0057409000
_diffrn_orient_matrix_UB_32 -0.0432036000
_diffrn_orient_matrix_UB_33 -0.0597150000
_diffrn_radiation_monochromator graphite
_diffrn_radiation_type 'Mo K\a'
_diffrn_radiation_wavelength 0.7107
_diffrn_reflns_av_R_equivalents 0.0324
_diffrn_reflns_av_unetI/netI 0.0311
_diffrn_reflns_limit_h_max 12
_diffrn_reflns_limit_h_min -12
_diffrn_reflns_limit_k_max 14
_diffrn_reflns_limit_k_min -13
_diffrn_reflns_limit_l_max 16
_diffrn_reflns_limit_l_min -17
_diffrn_reflns_number 16888
_diffrn_reflns_theta_full 28.02
_diffrn_reflns_theta_max 30.26
_diffrn_reflns_theta_min 2.22
_diffrn_source 'Enhance (Mo) X-ray Source'
_diffrn_standards_decay_% 0.0(1)
_diffrn_standards_interval_count 50
_diffrn_standards_number 2
_exptl_absorpt_coefficient_mu 7.642
_exptl_absorpt_correction_T_max 1.00000
_exptl_absorpt_correction_T_min 0.09149
_exptl_absorpt_correction_type multi-scan
_exptl_absorpt_process_details
;
CrysAlisPro, Agilent Technologies,
Version 1.171.35.11 (release 16-05-2011 CrysAlis171 .NET)
(compiled May 16 2011,17:55:39)
Empirical absorption correction using spherical harmonics,
 implemented in SCALE3 ABSPACK scaling algorithm.
;
_exptl_crystal_colour colourless
_exptl_crystal_colour_primary colourless
_exptl_crystal_density_diffrn 1.959
_exptl_crystal_density_method 'not measured'
_exptl_crystal_description block
_exptl_crystal_F_000 568
_exptl_crystal_size_max 0.5
_exptl_crystal_size_mid 0.3
_exptl_crystal_size_min 0.2
_refine_diff_density_max 1.828
_refine_diff_density_min -1.292
_refine_diff_density_rms 0.099
_refine_ls_extinction_method none
_refine_ls_goodness_of_fit_ref 1.032
_refine_ls_hydrogen_treatment constr
_refine_ls_matrix_type full
_refine_ls_number_parameters 244
_refine_ls_number_reflns 5453
_refine_ls_number_restraints 0
_refine_ls_restrained_S_all 1.032
_refine_ls_R_factor_all 0.0335
_refine_ls_R_factor_gt 0.0276
_refine_ls_shift/su_max 0.001
_refine_ls_shift/su_mean 0.000
_refine_ls_structure_factor_coef Fsqd
_refine_ls_weighting_details 'calc w=1/[\s^2^(Fo^2^)+(0.0340P)^2^+0.0333P] where P=(Fo^2^+2Fc^2^)/3'
_refine_ls_weighting_scheme calc
_refine_ls_wR_factor_gt 0.0626
_refine_ls_wR_factor_ref 0.0653
_reflns_number_gt 4856
_reflns_number_total 5453
_reflns_threshold_expression >2sigma(I)
_cod_data_source_file c4dt01542h1.cif
_cod_data_source_block exp_286_abs008
_cod_depositor_comments 'Adding full bibliography for 7033318--7033319.cif.'
_cod_database_code 7033318

loop_
_space_group_symop_id
_space_group_symop_operation_xyz
1 'x, y, z'
2 '-x, -y, -z'

loop_
_atom_site_label
_atom_site_type_symbol
_atom_site_fract_x
_atom_site_fract_y
_atom_site_fract_z
_atom_site_U_iso_or_equiv
_atom_site_adp_type
_atom_site_occupancy
_atom_site_symmetry_multiplicity
_atom_site_calc_flag
_atom_site_refinement_flags
Au1 Au 0.801490(14) 0.916750(13) 0.742837(11) 0.04200(6) Uani 1 1 d .
Cl1 Cl 0.94591(12) 1.28709(13) 0.48075(11) 0.0656(3) Uani 1 1 d .
Cl2 Cl 1.10573(10) 1.14955(12) 0.68746(9) 0.0549(2) Uani 1 1 d .
P1 P 0.75542(10) 0.76496(10) 0.83556(8) 0.03856(19) Uani 1 1 d .
N1 N 0.8101(3) 1.0438(3) 0.6445(3) 0.0433(7) Uani 1 1 d .
N2 N 0.7058(3) 1.1304(4) 0.5104(3) 0.0555(8) Uani 1 1 d .
C1 C 0.6823(4) 1.0489(5) 0.5731(4) 0.0541(10) Uani 1 1 d .
H1 H 0.5873 0.9995 0.5689 0.065 Uiso 1 1 calc R
C2 C 0.8566(4) 1.1794(4) 0.5428(3) 0.0416(7) Uani 1 1 d .
C3 C 0.9212(4) 1.1270(4) 0.6219(3) 0.0375(7) Uani 1 1 d .
C4 C 0.9149(4) 0.6929(4) 0.8770(3) 0.0421(7) Uani 1 1 d .
C5 C 0.9793(5) 0.6124(5) 0.7865(4) 0.0610(11) Uani 1 1 d .
H5 H 0.9386 0.5938 0.7052 0.073 Uiso 1 1 calc R
C6 C 1.1029(5) 0.5598(5) 0.8157(5) 0.0698(13) Uani 1 1 d .
H6 H 1.1442 0.5042 0.7541 0.084 Uiso 1 1 calc R
C7 C 1.1661(5) 0.5893(5) 0.9368(5) 0.0667(12) Uani 1 1 d .
H7 H 1.2504 0.5545 0.9565 0.080 Uiso 1 1 calc R
C8 C 1.1041(5) 0.6701(5) 1.0276(4) 0.0622(11) Uani 1 1 d .
H8 H 1.1462 0.6892 1.1087 0.075 Uiso 1 1 calc R
C9 C 0.9798(4) 0.7230(4) 0.9994(3) 0.0485(8) Uani 1 1 d .
H9 H 0.9391 0.7786 1.0615 0.058 Uiso 1 1 calc R
C10 C 0.6904(4) 0.8463(4) 0.9730(3) 0.0394(7) Uani 1 1 d .
C11 C 0.7428(5) 0.9914(4) 1.0458(4) 0.0590(10) Uani 1 1 d .
H11 H 0.8101 1.0484 1.0227 0.071 Uiso 1 1 calc R
C12 C 0.6975(6) 1.0551(5) 1.1535(4) 0.0730(13) Uani 1 1 d .
H12 H 0.7339 1.1540 1.2014 0.088 Uiso 1 1 calc R
C13 C 0.5996(5) 0.9731(5) 1.1893(4) 0.0601(11) Uani 1 1 d .
H13 H 0.5704 1.0150 1.2622 0.072 Uiso 1 1 calc R
C14 C 0.5453(5) 0.8293(6) 1.1168(4) 0.0699(13) Uani 1 1 d .
H14 H 0.4761 0.7738 1.1395 0.084 Uiso 1 1 calc R
C15 C 0.5910(5) 0.7635(5) 1.0095(4) 0.0624(12) Uani 1 1 d .
H15 H 0.5550 0.6643 0.9624 0.075 Uiso 1 1 calc R
C16 C 0.6067(4) 0.6093(4) 0.7360(3) 0.0397(7) Uani 1 1 d .
C17 C 0.6032(5) 0.4693(4) 0.7311(4) 0.0562(10) Uani 1 1 d .
H17 H 0.6828 0.4507 0.7769 0.067 Uiso 1 1 calc R
C18 C 0.4814(5) 0.3574(5) 0.6578(4) 0.0645(11) Uani 1 1 d .
H18 H 0.4801 0.2636 0.6545 0.077 Uiso 1 1 calc R
C19 C 0.3630(4) 0.3826(5) 0.5903(4) 0.0573(11) Uani 1 1 d .
H19 H 0.2809 0.3069 0.5426 0.069 Uiso 1 1 calc R
C20 C 0.3659(4) 0.5197(5) 0.5934(4) 0.0552(10) Uani 1 1 d .
H20 H 0.2855 0.5370 0.5472 0.066 Uiso 1 1 calc R
C21 C 0.4868(4) 0.6327(4) 0.6644(3) 0.0473(8) Uani 1 1 d .
H21 H 0.4885 0.7252 0.6645 0.057 Uiso 1 1 calc R

loop_
_atom_site_aniso_label
_atom_site_aniso_U_11
_atom_site_aniso_U_22
_atom_site_aniso_U_33
_atom_site_aniso_U_23
_atom_site_aniso_U_13
_atom_site_aniso_U_12
Au1 0.04916(9) 0.04092(9) 0.03767(8) 0.02003(6) 0.01095(6) 0.00217(6)
Cl1 0.0664(6) 0.0802(7) 0.0741(7) 0.0581(6) 0.0183(5) 0.0128(5)
Cl2 0.0392(4) 0.0740(7) 0.0588(5) 0.0378(5) 0.0059(4) 0.0099(4)
P1 0.0444(4) 0.0375(4) 0.0360(4) 0.0177(3) 0.0116(3) 0.0046(4)
N1 0.0452(15) 0.0482(17) 0.0432(15) 0.0275(13) 0.0099(12) 0.0062(13)
N2 0.0431(16) 0.080(2) 0.0539(19) 0.0384(18) 0.0083(14) 0.0164(16)
C1 0.0380(18) 0.071(3) 0.057(2) 0.036(2) 0.0053(16) 0.0015(18)
C2 0.0451(18) 0.0466(19) 0.0414(18) 0.0249(15) 0.0125(14) 0.0118(15)
C3 0.0383(16) 0.0408(17) 0.0364(16) 0.0182(13) 0.0102(13) 0.0088(14)
C4 0.0423(17) 0.0423(18) 0.0441(18) 0.0200(15) 0.0134(14) 0.0049(15)
C5 0.066(2) 0.072(3) 0.053(2) 0.026(2) 0.027(2) 0.022(2)
C6 0.064(3) 0.068(3) 0.087(3) 0.027(3) 0.041(3) 0.027(2)
C7 0.044(2) 0.066(3) 0.094(4) 0.034(3) 0.014(2) 0.017(2)
C8 0.054(2) 0.063(3) 0.064(3) 0.026(2) -0.0008(19) 0.007(2)
C9 0.0478(19) 0.048(2) 0.048(2) 0.0174(16) 0.0112(16) 0.0075(17)
C10 0.0414(16) 0.0423(18) 0.0372(16) 0.0187(14) 0.0095(13) 0.0088(14)
C11 0.078(3) 0.044(2) 0.057(2) 0.0197(18) 0.028(2) 0.008(2)
C12 0.108(4) 0.050(2) 0.057(3) 0.011(2) 0.032(3) 0.018(3)
C13 0.063(2) 0.079(3) 0.045(2) 0.023(2) 0.0201(19) 0.031(2)
C14 0.060(2) 0.093(4) 0.055(2) 0.029(2) 0.026(2) 0.000(2)
C15 0.069(3) 0.061(3) 0.045(2) 0.0143(18) 0.0193(19) -0.010(2)
C16 0.0442(17) 0.0393(17) 0.0343(16) 0.0137(13) 0.0114(13) 0.0049(14)
C17 0.064(2) 0.044(2) 0.057(2) 0.0252(17) 0.0020(18) 0.0026(18)
C18 0.077(3) 0.037(2) 0.070(3) 0.0173(19) 0.015(2) -0.001(2)
C19 0.046(2) 0.059(3) 0.053(2) 0.0098(18) 0.0123(17) -0.0024(18)
C20 0.0420(19) 0.068(3) 0.050(2) 0.0169(19) 0.0088(16) 0.0140(19)
C21 0.0479(19) 0.046(2) 0.049(2) 0.0191(16) 0.0132(16) 0.0131(16)

loop_
_atom_type_symbol
_atom_type_description
_atom_type_scat_dispersion_real
_atom_type_scat_dispersion_imag
_atom_type_scat_source
C C 0.0033 0.0016 'International Tables Vol C Tables 4.2.6.8 and 6.1.1.4'
H H 0.0000 0.0000 'International Tables Vol C Tables 4.2.6.8 and 6.1.1.4'
N N 0.0061 0.0033 'International Tables Vol C Tables 4.2.6.8 and 6.1.1.4'
P P 0.1023 0.0942 'International Tables Vol C Tables 4.2.6.8 and 6.1.1.4'
Cl Cl 0.1484 0.1585 'International Tables Vol C Tables 4.2.6.8 and 6.1.1.4'
Au Au -2.0133 8.8022 'International Tables Vol C Tables 4.2.6.8 and 6.1.1.4'

loop_
_geom_angle_atom_site_label_1
_geom_angle_atom_site_label_2
_geom_angle_atom_site_label_3
_geom_angle
N1 Au1 P1 171.30(8)
C4 P1 Au1 114.22(11)
C10 P1 Au1 113.16(12)
C10 P1 C4 106.89(16)
C10 P1 C16 105.44(15)
C16 P1 Au1 110.06(12)
C16 P1 C4 106.50(17)
C1 N1 Au1 120.5(2)
C3 N1 Au1 135.4(2)
C3 N1 C1 103.9(3)
C1 N2 C2 103.3(3)
N1 C1 H1 123.1
N2 C1 N1 113.9(3)
N2 C1 H1 123.1
N2 C2 Cl1 121.6(3)
C3 C2 Cl1 127.1(3)
C3 C2 N2 111.1(3)
N1 C3 Cl2 121.7(3)
C2 C3 Cl2 130.6(3)
C2 C3 N1 107.8(3)
C5 C4 P1 119.3(3)
C5 C4 C9 119.0(4)
C9 C4 P1 121.6(3)
C4 C5 H5 119.7
C6 C5 C4 120.6(4)
C6 C5 H5 119.7
C5 C6 H6 119.9
C5 C6 C7 120.2(4)
C7 C6 H6 119.9
C6 C7 H7 120.1
C8 C7 C6 119.8(4)
C8 C7 H7 120.1
C7 C8 H8 119.7
C7 C8 C9 120.5(4)
C9 C8 H8 119.7
C4 C9 H9 120.0
C8 C9 C4 119.9(4)
C8 C9 H9 120.0
C11 C10 P1 120.3(3)
C11 C10 C15 118.4(3)
C15 C10 P1 121.2(3)
C10 C11 H11 119.4
C10 C11 C12 121.2(4)
C12 C11 H11 119.4
C11 C12 H12 119.9
C13 C12 C11 120.3(4)
C13 C12 H12 119.9
C12 C13 H13 120.5
C14 C13 C12 119.0(4)
C14 C13 H13 120.5
C13 C14 H14 119.3
C13 C14 C15 121.5(4)
C15 C14 H14 119.3
C10 C15 C14 119.6(4)
C10 C15 H15 120.2
C14 C15 H15 120.2
C17 C16 P1 123.3(3)
C17 C16 C21 118.5(3)
C21 C16 P1 118.1(3)
C16 C17 H17 120.0
C18 C17 C16 120.0(4)
C18 C17 H17 120.0
C17 C18 H18 119.5
C19 C18 C17 120.9(4)
C19 C18 H18 119.5
C18 C19 H19 120.2
C20 C19 C18 119.7(4)
C20 C19 H19 120.2
C19 C20 H20 119.7
C19 C20 C21 120.5(4)
C21 C20 H20 119.7
C16 C21 H21 119.8
C20 C21 C16 120.4(4)
C20 C21 H21 119.8

loop_
_geom_bond_atom_site_label_1
_geom_bond_atom_site_label_2
_geom_bond_distance
Au1 P1 2.2328(9)
Au1 N1 2.040(3)
Cl1 C2 1.719(3)
Cl2 C3 1.705(3)
P1 C4 1.811(4)
P1 C10 1.807(3)
P1 C16 1.810(3)
N1 C1 1.363(5)
N1 C3 1.358(4)
N2 C1 1.322(5)
N2 C2 1.352(4)
C1 H1 0.9300
C2 C3 1.348(5)
C4 C5 1.383(5)
C4 C9 1.403(5)
C5 H5 0.9300
C5 C6 1.375(7)
C6 H6 0.9300
C6 C7 1.386(7)
C7 H7 0.9300
C7 C8 1.372(6)
C8 H8 0.9300
C8 C9 1.378(6)
C9 H9 0.9300
C10 C11 1.369(5)
C10 C15 1.384(5)
C11 H11 0.9300
C11 C12 1.387(6)
C12 H12 0.9300
C12 C13 1.365(6)
C13 H13 0.9300
C13 C14 1.359(7)
C14 H14 0.9300
C14 C15 1.390(6)
C15 H15 0.9300
C16 C17 1.386(5)
C16 C21 1.394(5)
C17 H17 0.9300
C17 C18 1.383(6)
C18 H18 0.9300
C18 C19 1.366(7)
C19 H19 0.9300
C19 C20 1.366(6)
C20 H20 0.9300
C20 C21 1.378(5)
C21 H21 0.9300
